data_2226741
loop_
_publ_author_name
'Wu, Qiong-Fang'
'Li, Ming-Xing'

_publ_section_title
;
 (4-Carboxy-2-sulfonatobenzoato-\k^2^<i>O</i>^1^,<i>O</i>^2^)bis(1,10-phenanthroline-\k^2^<i>N</i>,<i>N</i>')manganese(II)
;
_journal_coeditor_code XU2781
_journal_issue 7
_journal_name_full 'Acta Crystallographica Section E'
_journal_page_first m849
_journal_page_last m850
_journal_paper_doi 10.1107/S1600536810023743
_journal_volume 66
_journal_year 2010
_chemical_formula_iupac '[Mn (C8 H4 O7 S) (C12 H8 N2)2]'
_chemical_formula_moiety 'C32 H20 Mn N4 O7 S'
_chemical_formula_sum 'C32 H20 Mn N4 O7 S'
_chemical_formula_weight 659.52
_chemical_name_systematic
;
(4-Carboxy-2-sulfonatobenzoato-\k^2^<i>O</i>^1^,<i>O</i>^2^)bis(1,10-
phenanthroline-\k^2^<i>N</i>,<i>N</i>')manganese(II)
;
_space_group_IT_number 2
_symmetry_cell_setting triclinic
_symmetry_space_group_name_Hall '-P 1'
_symmetry_space_group_name_H-M 'P -1'
_atom_sites_solution_hydrogens geom
_atom_sites_solution_primary direct
_atom_sites_solution_secondary difmap
_audit_creation_method SHELXL-97
_cell_angle_alpha 73.294(4)
_cell_angle_beta 89.016(4)
_cell_angle_gamma 70.159(3)
_cell_formula_units_Z 2
_cell_length_a 9.490(2)
_cell_length_b 9.688(2)
_cell_length_c 16.842(4)
_cell_measurement_reflns_used 1000
_cell_measurement_temperature 298(2)
_cell_measurement_theta_max 28.13
_cell_measurement_theta_min 2.34
_cell_volume 1389.5(5)
_computing_cell_refinement 'SAINT (Bruker, 2007)'
_computing_data_collection 'APEX2 (Bruker, 2007)'
_computing_data_reduction 'SAINT (Bruker, 2007)'
_computing_molecular_graphics 'ORTEP-3 for Windows (Farrugia, 1997)'
_computing_publication_material 'SHELXL97 (Sheldrick, 2008)'
_computing_structure_refinement 'SHELXL97 (Sheldrick, 2008)'
_computing_structure_solution 'SHELXS97 (Sheldrick, 2008)'
_diffrn_ambient_temperature 298(2)
_diffrn_measured_fraction_theta_full 0.976
_diffrn_measured_fraction_theta_max 0.976
_diffrn_measurement_device_type 'Bruker SMART APEXII CCD'
_diffrn_measurement_method '\f and \w scan'
_diffrn_radiation_monochromator graphite
_diffrn_radiation_source 'fine-focus sealed tube'
_diffrn_radiation_type MoK\a
_diffrn_radiation_wavelength 0.71073
_diffrn_reflns_av_R_equivalents 0.0170
_diffrn_reflns_av_sigmaI/netI 0.0227
_diffrn_reflns_limit_h_max 8
_diffrn_reflns_limit_h_min -11
_diffrn_reflns_limit_k_max 11
_diffrn_reflns_limit_k_min -11
_diffrn_reflns_limit_l_max 16
_diffrn_reflns_limit_l_min -20
_diffrn_reflns_number 6937
_diffrn_reflns_theta_full 25.20
_diffrn_reflns_theta_max 25.20
_diffrn_reflns_theta_min 2.29
_diffrn_standards_number 0
_exptl_absorpt_coefficient_mu 0.610
_exptl_absorpt_correction_T_max 0.8981
_exptl_absorpt_correction_T_min 0.8148
_exptl_absorpt_correction_type multi-scan
_exptl_absorpt_process_details '(SADABS; Bruker, 2001)'
_exptl_crystal_colour Yellow
_exptl_crystal_density_diffrn 1.576
_exptl_crystal_density_method 'not measured'
_exptl_crystal_description Block
_exptl_crystal_F_000 674
_exptl_crystal_size_max 0.35
_exptl_crystal_size_mid 0.22
_exptl_crystal_size_min 0.18
_refine_diff_density_max 0.469
_refine_diff_density_min -0.565
_refine_ls_extinction_method none
_refine_ls_goodness_of_fit_ref 1.072
_refine_ls_hydrogen_treatment constr
_refine_ls_matrix_type full
_refine_ls_number_parameters 407
_refine_ls_number_reflns 4883
_refine_ls_number_restraints 1
_refine_ls_restrained_S_all 1.073
_refine_ls_R_factor_all 0.0428
_refine_ls_R_factor_gt 0.0391
_refine_ls_shift/su_max 0.001
_refine_ls_shift/su_mean 0.000
_refine_ls_structure_factor_coef Fsqd
_refine_ls_weighting_details 'calc w=1/[\s^2^(Fo^2^)+(0.0726P)^2^+0.1828P] where P=(Fo^2^+2Fc^2^)/3'
_refine_ls_weighting_scheme calc
_refine_ls_wR_factor_gt 0.1060
_refine_ls_wR_factor_ref 0.1086
_reflns_number_gt 4344
_reflns_number_total 4883
_reflns_threshold_expression I>2\s(I)
_cod_data_source_file xu2781.cif
_cod_data_source_block I
_cod_original_cell_volume 1389.6(5)
_cod_database_code 2226741
_cod_database_fobs_code 2226741

loop_
_symmetry_equiv_pos_as_xyz
'x, y, z'
'-x, -y, -z'

loop_
_atom_site_type_symbol
_atom_site_label
_atom_site_fract_x
_atom_site_fract_y
_atom_site_fract_z
_atom_site_U_iso_or_equiv
_atom_site_adp_type
_atom_site_calc_flag
_atom_site_refinement_flags
_atom_site_occupancy
_atom_site_disorder_assembly
_atom_site_disorder_group
Mn Mn1 0.81303(3) 0.62093(3) 0.736333(18) 0.03308(12) Uani d U 1 . .
S S1 0.56855(5) 0.51204(6) 0.67785(3) 0.03438(15) Uani d . 1 . .
O O1 0.89461(15) 0.38212(16) 0.77751(10) 0.0426(4) Uani d . 1 . .
O O2 0.99042(17) 0.1388(2) 0.78338(16) 0.0720(6) Uani d . 1 . .
O O3 0.58796(16) 0.60968(16) 0.72599(10) 0.0419(3) Uani d . 1 . .
O O4 0.68197(19) 0.4882(2) 0.62139(10) 0.0553(4) Uani d . 1 . .
O O5 0.41600(17) 0.56635(19) 0.64207(10) 0.0492(4) Uani d . 1 . .
O O6 0.3320(2) 0.0085(2) 0.89832(14) 0.0753(6) Uani d . 1 . .
O O7 0.23792(19) 0.1821(2) 0.77621(14) 0.0731(6) Uani d . 1 . .
H H7 0.1642 0.1563 0.7867 0.110 Uiso calc R 1 . .
N N1 0.75417(18) 0.6487(2) 0.86416(10) 0.0360(4) Uani d . 1 . .
N N2 1.00468(19) 0.6749(2) 0.79177(11) 0.0377(4) Uani d . 1 . .
N N3 0.93871(19) 0.6367(2) 0.62082(10) 0.0359(4) Uani d U 1 . .
N N4 0.7026(2) 0.8611(2) 0.65126(11) 0.0409(4) Uani d . 1 . .
C C1 0.6354(3) 0.6297(3) 0.90112(14) 0.0454(5) Uani d . 1 . .
H H1 0.5646 0.6122 0.8715 0.055 Uiso calc R 1 . .
C C2 0.6108(3) 0.6344(3) 0.98204(15) 0.0501(6) Uani d . 1 . .
H H2 0.5251 0.6211 1.0055 0.060 Uiso calc R 1 . .
C C3 0.7132(3) 0.6585(3) 1.02633(14) 0.0481(6) Uani d . 1 . .
H H3 0.6996 0.6590 1.0811 0.058 Uiso calc R 1 . .
C C4 0.8391(2) 0.6827(2) 0.98951(13) 0.0401(5) Uani d . 1 . .
C C5 0.9479(3) 0.7165(3) 1.03036(15) 0.0518(6) Uani d . 1 . .
H H5 0.9377 0.7201 1.0848 0.062 Uiso calc R 1 . .
C C6 1.0646(3) 0.7433(3) 0.99153(16) 0.0519(6) Uani d . 1 . .
H H6 1.1319 0.7690 1.0188 0.062 Uiso calc R 1 . .
C C7 1.0876(2) 0.7330(2) 0.90899(14) 0.0407(5) Uani d . 1 . .
C C8 1.2103(3) 0.7554(3) 0.86739(16) 0.0484(6) Uani d . 1 . .
H H8 1.2783 0.7844 0.8918 0.058 Uiso calc R 1 . .
C C9 1.2297(3) 0.7346(3) 0.79113(16) 0.0511(6) Uani d . 1 . .
H H9 1.3114 0.7480 0.7629 0.061 Uiso calc R 1 . .
C C10 1.1254(3) 0.6930(3) 0.75616(15) 0.0458(5) Uani d . 1 . .
H H10 1.1411 0.6767 0.7044 0.055 Uiso calc R 1 . .
C C11 0.9859(2) 0.6951(2) 0.86801(12) 0.0340(4) Uani d . 1 . .
C C12 0.8563(2) 0.6745(2) 0.90764(12) 0.0339(4) Uani d . 1 . .
C C13 1.0580(2) 0.5287(3) 0.60794(14) 0.0432(5) Uani d . 1 . .
H H13 1.0930 0.4332 0.6482 0.052 Uiso calc R 1 . .
C C14 1.1337(3) 0.5519(3) 0.53646(15) 0.0513(6) Uani d . 1 . .
H H14 1.2197 0.4744 0.5305 0.062 Uiso calc R 1 . .
C C15 1.0812(3) 0.6879(3) 0.47598(15) 0.0517(6) Uani d . 1 . .
H H15 1.1297 0.7038 0.4275 0.062 Uiso calc R 1 . .
C C16 0.9538(3) 0.8046(3) 0.48635(14) 0.0463(5) Uani d . 1 . .
C C17 0.8901(3) 0.9513(3) 0.42570(16) 0.0628(7) Uani d . 1 . .
H H17 0.9320 0.9708 0.3752 0.075 Uiso calc R 1 . .
C C18 0.7714(3) 1.0617(3) 0.43993(16) 0.0652(8) Uani d . 1 . .
H H18 0.7325 1.1564 0.3993 0.078 Uiso calc R 1 . .
C C19 0.7035(3) 1.0363(3) 0.51642(15) 0.0508(6) Uani d . 1 . .
C C20 0.5795(3) 1.1480(3) 0.53439(17) 0.0662(8) Uani d . 1 . .
H H20 0.5381 1.2451 0.4960 0.079 Uiso calc R 1 . .
C C21 0.5203(3) 1.1138(3) 0.60796(17) 0.0673(8) Uani d . 1 . .
H H21 0.4373 1.1867 0.6204 0.081 Uiso calc R 1 . .
C C22 0.5843(3) 0.9696(3) 0.66442(16) 0.0545(6) Uani d . 1 . .
H H22 0.5416 0.9478 0.7145 0.065 Uiso calc R 1 . .
C C23 0.7610(2) 0.8935(2) 0.57700(12) 0.0380(5) Uani d . 1 . .
C C24 0.8874(2) 0.7739(2) 0.56166(12) 0.0363(4) Uani d . 1 . .
C C25 0.8833(2) 0.2560(2) 0.78317(14) 0.0385(5) Uani d . 1 . .
C C26 0.7340(2) 0.2323(2) 0.79683(13) 0.0345(4) Uani d . 1 . .
C C27 0.5951(2) 0.3317(2) 0.75298(12) 0.0308(4) Uani d . 1 . .
C C28 0.4700(2) 0.2891(2) 0.76675(13) 0.0348(4) Uani d . 1 . .
H H28 0.3795 0.3531 0.7356 0.042 Uiso calc R 1 . .
C C29 0.4756(2) 0.1545(2) 0.82534(14) 0.0384(5) Uani d . 1 . .
C C30 0.6098(2) 0.0612(3) 0.87331(16) 0.0477(6) Uani d . 1 . .
H H30 0.6137 -0.0260 0.9161 0.057 Uiso calc R 1 . .
C C31 0.7366(2) 0.0984(3) 0.85731(16) 0.0471(6) Uani d . 1 . .
H H31 0.8272 0.0322 0.8878 0.057 Uiso calc R 1 . .
C C32 0.3415(2) 0.1064(3) 0.83696(16) 0.0459(5) Uani d . 1 . .

loop_
_atom_site_aniso_label
_atom_site_aniso_U_11
_atom_site_aniso_U_22
_atom_site_aniso_U_33
_atom_site_aniso_U_12
_atom_site_aniso_U_13
_atom_site_aniso_U_23
Mn1 0.03048(19) 0.03700(19) 0.03069(19) -0.01261(14) 0.00304(13) -0.00756(14)
S1 0.0258(3) 0.0387(3) 0.0326(3) -0.0097(2) -0.00071(19) -0.0034(2)
O1 0.0307(8) 0.0364(8) 0.0575(9) -0.0123(6) -0.0042(7) -0.0083(7)
O2 0.0222(8) 0.0439(9) 0.151(2) -0.0099(7) 0.0107(10) -0.0330(11)
O3 0.0327(8) 0.0383(8) 0.0519(9) -0.0108(6) -0.0001(6) -0.0109(7)
O4 0.0495(10) 0.0676(11) 0.0433(9) -0.0189(9) 0.0170(7) -0.0111(8)
O5 0.0350(8) 0.0501(9) 0.0493(9) -0.0120(7) -0.0151(7) 0.0023(7)
O6 0.0592(12) 0.0700(13) 0.0938(15) -0.0415(10) 0.0020(11) 0.0027(12)
O7 0.0289(9) 0.0722(12) 0.1011(15) -0.0260(9) -0.0064(9) 0.0102(11)
N1 0.0301(9) 0.0414(9) 0.0343(9) -0.0116(7) 0.0020(7) -0.0092(8)
N2 0.0344(9) 0.0430(10) 0.0366(9) -0.0152(8) 0.0044(7) -0.0113(8)
N3 0.0336(9) 0.0411(9) 0.0333(8) -0.0138(8) 0.0033(6) -0.0108(8)
N4 0.0425(10) 0.0407(10) 0.0359(9) -0.0115(8) 0.0067(8) -0.0099(8)
C1 0.0388(12) 0.0560(14) 0.0414(12) -0.0178(10) 0.0063(9) -0.0132(11)
C2 0.0450(13) 0.0572(14) 0.0450(13) -0.0169(11) 0.0163(10) -0.0122(11)
C3 0.0543(14) 0.0476(13) 0.0326(11) -0.0073(11) 0.0060(10) -0.0104(10)
C4 0.0416(12) 0.0364(11) 0.0323(11) -0.0021(9) -0.0028(9) -0.0089(9)
C5 0.0530(15) 0.0560(14) 0.0405(13) -0.0058(12) -0.0063(11) -0.0208(11)
C6 0.0465(14) 0.0579(14) 0.0522(14) -0.0107(11) -0.0104(11) -0.0263(12)
C7 0.0360(11) 0.0347(10) 0.0458(12) -0.0056(9) -0.0069(9) -0.0114(10)
C8 0.0380(12) 0.0474(13) 0.0619(15) -0.0171(10) -0.0083(11) -0.0161(12)
C9 0.0381(12) 0.0605(15) 0.0573(15) -0.0236(11) 0.0048(11) -0.0140(12)
C10 0.0406(12) 0.0589(14) 0.0428(12) -0.0245(11) 0.0075(10) -0.0140(11)
C11 0.0305(10) 0.0301(10) 0.0350(11) -0.0043(8) -0.0036(8) -0.0074(8)
C12 0.0334(10) 0.0292(10) 0.0320(10) -0.0045(8) -0.0019(8) -0.0059(8)
C13 0.0381(12) 0.0438(12) 0.0434(12) -0.0092(10) 0.0002(9) -0.0128(10)
C14 0.0375(12) 0.0606(15) 0.0562(15) -0.0112(11) 0.0110(11) -0.0256(13)
C15 0.0488(14) 0.0632(15) 0.0464(14) -0.0217(12) 0.0159(11) -0.0195(12)
C16 0.0493(13) 0.0534(13) 0.0375(12) -0.0212(11) 0.0118(10) -0.0119(10)
C17 0.0760(19) 0.0614(16) 0.0414(14) -0.0214(14) 0.0188(13) -0.0049(12)
C18 0.081(2) 0.0527(15) 0.0425(14) -0.0143(14) 0.0095(13) 0.0031(12)
C19 0.0591(15) 0.0430(13) 0.0409(13) -0.0124(11) 0.0030(11) -0.0052(10)
C20 0.081(2) 0.0426(13) 0.0489(15) 0.0014(13) 0.0021(14) -0.0019(12)
C21 0.0695(18) 0.0518(15) 0.0547(16) 0.0075(13) 0.0079(13) -0.0119(13)
C22 0.0542(15) 0.0508(14) 0.0454(13) -0.0039(12) 0.0125(11) -0.0127(11)
C23 0.0405(11) 0.0396(11) 0.0326(11) -0.0148(9) 0.0026(9) -0.0079(9)
C24 0.0355(11) 0.0423(11) 0.0344(11) -0.0176(9) 0.0036(8) -0.0112(9)
C25 0.0213(9) 0.0388(11) 0.0514(13) -0.0086(9) -0.0034(8) -0.0093(10)
C26 0.0236(10) 0.0334(10) 0.0440(11) -0.0078(8) 0.0001(8) -0.0100(9)
C27 0.0232(9) 0.0325(10) 0.0342(10) -0.0076(8) 0.0018(7) -0.0088(8)
C28 0.0222(9) 0.0357(10) 0.0430(11) -0.0065(8) 0.0001(8) -0.0107(9)
C29 0.0266(10) 0.0348(10) 0.0526(13) -0.0095(8) 0.0055(9) -0.0128(10)
C30 0.0354(12) 0.0349(11) 0.0628(15) -0.0121(9) 0.0012(10) 0.0000(11)
C31 0.0288(11) 0.0376(11) 0.0615(15) -0.0071(9) -0.0098(10) 0.0004(11)
C32 0.0298(11) 0.0360(11) 0.0712(16) -0.0117(9) 0.0082(11) -0.0147(11)

loop_
_atom_type_symbol
_atom_type_description
_atom_type_scat_dispersion_real
_atom_type_scat_dispersion_imag
_atom_type_scat_source
C C 0.0033 0.0016 'International Tables Vol C Tables 4.2.6.8 and 6.1.1.4'
H H 0.0000 0.0000 'International Tables Vol C Tables 4.2.6.8 and 6.1.1.4'
N N 0.0061 0.0033 'International Tables Vol C Tables 4.2.6.8 and 6.1.1.4'
O O 0.0106 0.0060 'International Tables Vol C Tables 4.2.6.8 and 6.1.1.4'
S S 0.1246 0.1234 'International Tables Vol C Tables 4.2.6.8 and 6.1.1.4'
Mn Mn 0.3368 0.7283 'International Tables Vol C Tables 4.2.6.8 and 6.1.1.4'

loop_
_geom_angle_atom_site_label_1
_geom_angle_atom_site_label_2
_geom_angle_atom_site_label_3
_geom_angle_site_symmetry_1
_geom_angle_site_symmetry_3
_geom_angle
_geom_angle_publ_flag
O1 Mn1 O3 . . 87.57(6) ?
O1 Mn1 N4 . . 159.48(7) ?
O3 Mn1 N4 . . 83.33(6) ?
O1 Mn1 N3 . . 94.44(6) ?
O3 Mn1 N3 . . 117.20(6) ?
N4 Mn1 N3 . . 73.72(6) ?
O1 Mn1 N1 . . 94.95(6) ?
O3 Mn1 N1 . . 84.76(6) ?
N4 Mn1 N1 . . 102.46(6) ?
N3 Mn1 N1 . . 156.45(6) ?
O1 Mn1 N2 . . 101.05(6) ?
O3 Mn1 N2 . . 155.60(6) ?
N4 Mn1 N2 . . 94.70(7) ?
N3 Mn1 N2 . . 85.15(6) ?
N1 Mn1 N2 . . 71.87(6) ?
O4 S1 O5 . . 115.77(11) ?
O4 S1 O3 . . 111.31(10) ?
O5 S1 O3 . . 110.92(10) ?
O4 S1 C27 . . 107.73(10) ?
O5 S1 C27 . . 105.52(9) ?
O3 S1 C27 . . 104.76(9) ?
C25 O1 Mn1 . . 151.70(14) ?
S1 O3 Mn1 . . 116.54(8) ?
C32 O7 H7 . . 109.5 ?
C1 N1 C12 . . 117.95(18) ?
C1 N1 Mn1 . . 125.22(15) ?
C12 N1 Mn1 . . 116.60(13) ?
C10 N2 C11 . . 117.11(18) ?
C10 N2 Mn1 . . 127.55(15) ?
C11 N2 Mn1 . . 115.29(13) ?
C13 N3 C24 . . 118.33(18) ?
C13 N3 Mn1 . . 126.69(15) ?
C24 N3 Mn1 . . 114.92(13) ?
C22 N4 C23 . . 117.38(19) ?
C22 N4 Mn1 . . 127.03(16) ?
C23 N4 Mn1 . . 115.51(13) ?
N1 C1 C2 . . 123.3(2) ?
N1 C1 H1 . . 118.4 ?
C2 C1 H1 . . 118.4 ?
C3 C2 C1 . . 119.2(2) ?
C3 C2 H2 . . 120.4 ?
C1 C2 H2 . . 120.4 ?
C2 C3 C4 . . 119.8(2) ?
C2 C3 H3 . . 120.1 ?
C4 C3 H3 . . 120.1 ?
C3 C4 C12 . . 117.4(2) ?
C3 C4 C5 . . 123.2(2) ?
C12 C4 C5 . . 119.4(2) ?
C6 C5 C4 . . 121.0(2) ?
C6 C5 H5 . . 119.5 ?
C4 C5 H5 . . 119.5 ?
C5 C6 C7 . . 121.3(2) ?
C5 C6 H6 . . 119.4 ?
C7 C6 H6 . . 119.4 ?
C8 C7 C11 . . 117.7(2) ?
C8 C7 C6 . . 123.0(2) ?
C11 C7 C6 . . 119.3(2) ?
C9 C8 C7 . . 119.7(2) ?
C9 C8 H8 . . 120.2 ?
C7 C8 H8 . . 120.2 ?
C8 C9 C10 . . 118.7(2) ?
C8 C9 H9 . . 120.7 ?
C10 C9 H9 . . 120.7 ?
N2 C10 C9 . . 124.1(2) ?
N2 C10 H10 . . 118.0 ?
C9 C10 H10 . . 118.0 ?
N2 C11 C7 . . 122.68(19) ?
N2 C11 C12 . . 117.70(18) ?
C7 C11 C12 . . 119.62(19) ?
N1 C12 C4 . . 122.37(19) ?
N1 C12 C11 . . 118.32(18) ?
C4 C12 C11 . . 119.30(19) ?
N3 C13 C14 . . 122.7(2) ?
N3 C13 H13 . . 118.7 ?
C14 C13 H13 . . 118.7 ?
C15 C14 C13 . . 119.4(2) ?
C15 C14 H14 . . 120.3 ?
C13 C14 H14 . . 120.3 ?
C14 C15 C16 . . 119.8(2) ?
C14 C15 H15 . . 120.1 ?
C16 C15 H15 . . 120.1 ?
C15 C16 C24 . . 117.2(2) ?
C15 C16 C17 . . 123.7(2) ?
C24 C16 C17 . . 119.2(2) ?
C18 C17 C16 . . 121.4(2) ?
C18 C17 H17 . . 119.3 ?
C16 C17 H17 . . 119.3 ?
C17 C18 C19 . . 121.0(2) ?
C17 C18 H18 . . 119.5 ?
C19 C18 H18 . . 119.5 ?
C23 C19 C20 . . 117.4(2) ?
C23 C19 C18 . . 119.4(2) ?
C20 C19 C18 . . 123.2(2) ?
C21 C20 C19 . . 119.5(2) ?
C21 C20 H20 . . 120.3 ?
C19 C20 H20 . . 120.3 ?
C20 C21 C22 . . 119.3(2) ?
C20 C21 H21 . . 120.3 ?
C22 C21 H21 . . 120.3 ?
N4 C22 C21 . . 123.7(2) ?
N4 C22 H22 . . 118.2 ?
C21 C22 H22 . . 118.2 ?
N4 C23 C19 . . 122.7(2) ?
N4 C23 C24 . . 117.44(19) ?
C19 C23 C24 . . 119.82(19) ?
N3 C24 C16 . . 122.51(19) ?
N3 C24 C23 . . 118.39(18) ?
C16 C24 C23 . . 119.1(2) ?
O1 C25 O2 . . 124.36(19) ?
O1 C25 C26 . . 120.81(18) ?
O2 C25 C26 . . 114.69(18) ?
C31 C26 C27 . . 117.82(18) ?
C31 C26 C25 . . 116.49(18) ?
C27 C26 C25 . . 125.68(18) ?
C28 C27 C26 . . 119.48(18) ?
C28 C27 S1 . . 116.47(15) ?
C26 C27 S1 . . 124.05(15) ?
C29 C28 C27 . . 121.75(18) ?
C29 C28 H28 . . 119.1 ?
C27 C28 H28 . . 119.1 ?
C28 C29 C30 . . 119.05(19) ?
C28 C29 C32 . . 121.21(19) ?
C30 C29 C32 . . 119.7(2) ?
C31 C30 C29 . . 119.6(2) ?
C31 C30 H30 . . 120.2 ?
C29 C30 H30 . . 120.2 ?
C30 C31 C26 . . 122.0(2) ?
C30 C31 H31 . . 119.0 ?
C26 C31 H31 . . 119.0 ?
O6 C32 O7 . . 124.7(2) ?
O6 C32 C29 . . 122.5(2) ?
O7 C32 C29 . . 112.8(2) ?

loop_
_geom_bond_atom_site_label_1
_geom_bond_atom_site_label_2
_geom_bond_site_symmetry_2
_geom_bond_distance
_geom_bond_publ_flag
Mn1 O1 . 2.0769(15) y
Mn1 O3 . 2.1878(15) y
Mn1 N1 . 2.2824(17) y
Mn1 N2 . 2.3321(18) y
Mn1 N3 . 2.2592(17) y
Mn1 N4 . 2.2458(18) y
S1 O4 . 1.4279(16) ?
S1 O5 . 1.4375(15) ?
S1 O3 . 1.4664(16) ?
S1 C27 . 1.777(2) ?
O1 C25 . 1.240(2) ?
O2 C25 . 1.240(3) ?
O6 C32 . 1.211(3) ?
O7 C32 . 1.290(3) ?
O7 H7 . 0.8200 ?
N1 C1 . 1.321(3) ?
N1 C12 . 1.354(3) ?
N2 C10 . 1.325(3) ?
N2 C11 . 1.353(3) ?
N3 C13 . 1.320(3) ?
N3 C24 . 1.346(3) ?
N4 C22 . 1.319(3) ?
N4 C23 . 1.356(3) ?
C1 C2 . 1.390(3) ?
C1 H1 . 0.9300 ?
C2 C3 . 1.355(4) ?
C2 H2 . 0.9300 ?
C3 C4 . 1.396(3) ?
C3 H3 . 0.9300 ?
C4 C12 . 1.408(3) ?
C4 C5 . 1.425(3) ?
C5 C6 . 1.339(4) ?
C5 H5 . 0.9300 ?
C6 C7 . 1.430(3) ?
C6 H6 . 0.9300 ?
C7 C8 . 1.396(3) ?
C7 C11 . 1.397(3) ?
C8 C9 . 1.356(4) ?
C8 H8 . 0.9300 ?
C9 C10 . 1.384(3) ?
C9 H9 . 0.9300 ?
C10 H10 . 0.9300 ?
C11 C12 . 1.435(3) ?
C13 C14 . 1.393(3) ?
C13 H13 . 0.9300 ?
C14 C15 . 1.350(3) ?
C14 H14 . 0.9300 ?
C15 C16 . 1.396(3) ?
C15 H15 . 0.9300 ?
C16 C24 . 1.407(3) ?
C16 C17 . 1.425(4) ?
C17 C18 . 1.338(4) ?
C17 H17 . 0.9300 ?
C18 C19 . 1.425(4) ?
C18 H18 . 0.9300 ?
C19 C23 . 1.395(3) ?
C19 C20 . 1.400(4) ?
C20 C21 . 1.352(4) ?
C20 H20 . 0.9300 ?
C21 C22 . 1.380(4) ?
C21 H21 . 0.9300 ?
C22 H22 . 0.9300 ?
C23 C24 . 1.437(3) ?
C25 C26 . 1.514(3) ?
C26 C31 . 1.393(3) ?
C26 C27 . 1.404(3) ?
C27 C28 . 1.379(3) ?
C28 C29 . 1.376(3) ?
C28 H28 . 0.9300 ?
C29 C30 . 1.388(3) ?
C29 C32 . 1.489(3) ?
C30 C31 . 1.370(3) ?
C30 H30 . 0.9300 ?
C31 H31 . 0.9300 ?

loop_
_geom_hbond_atom_site_label_D
_geom_hbond_atom_site_label_H
_geom_hbond_atom_site_label_A
_geom_hbond_site_symmetry_A
_geom_hbond_distance_DH
_geom_hbond_distance_HA
_geom_hbond_distance_DA
_geom_hbond_angle_DHA
O7 H7 O2 1_455 0.82 1.72 2.517(3) 165
C8 H8 O6 1_665 0.93 2.42 3.209(4) 142
C18 H18 O5 2_676 0.93 2.46 3.306(3) 151

loop_
_geom_torsion_atom_site_label_1
_geom_torsion_atom_site_label_2
_geom_torsion_atom_site_label_3
_geom_torsion_atom_site_label_4
_geom_torsion_site_symmetry_1
_geom_torsion_site_symmetry_2
_geom_torsion_site_symmetry_3
_geom_torsion_site_symmetry_4
_geom_torsion
_geom_torsion_publ_flag
O3 Mn1 O1 C25 . . . . 22.0(3) ?
N4 Mn1 O1 C25 . . . . -41.6(4) ?
N3 Mn1 O1 C25 . . . . -95.1(3) ?
N1 Mn1 O1 C25 . . . . 106.6(3) ?
N2 Mn1 O1 C25 . . . . 179.0(3) ?
O4 S1 O3 Mn1 . . . . -21.97(13) ?
O5 S1 O3 Mn1 . . . . -152.41(9) ?
C27 S1 O3 Mn1 . . . . 94.20(10) ?
O1 Mn1 O3 S1 . . . . -52.43(10) ?
N4 Mn1 O3 S1 . . . . 109.14(10) ?
N3 Mn1 O3 S1 . . . . 41.31(11) ?
N1 Mn1 O3 S1 . . . . -147.63(10) ?
N2 Mn1 O3 S1 . . . . -164.19(11) ?
O1 Mn1 N1 C1 . . . . -76.97(18) ?
O3 Mn1 N1 C1 . . . . 10.13(18) ?
N4 Mn1 N1 C1 . . . . 92.10(18) ?
N3 Mn1 N1 C1 . . . . 169.89(17) ?
N2 Mn1 N1 C1 . . . . -176.99(19) ?
O1 Mn1 N1 C12 . . . . 97.39(14) ?
O3 Mn1 N1 C12 . . . . -175.52(14) ?
N4 Mn1 N1 C12 . . . . -93.55(14) ?
N3 Mn1 N1 C12 . . . . -15.7(2) ?
N2 Mn1 N1 C12 . . . . -2.64(13) ?
O1 Mn1 N2 C10 . . . . 90.70(19) ?
O3 Mn1 N2 C10 . . . . -160.28(17) ?
N4 Mn1 N2 C10 . . . . -76.07(19) ?
N3 Mn1 N2 C10 . . . . -2.88(19) ?
N1 Mn1 N2 C10 . . . . -177.7(2) ?
O1 Mn1 N2 C11 . . . . -91.80(15) ?
O3 Mn1 N2 C11 . . . . 17.2(2) ?
N4 Mn1 N2 C11 . . . . 101.42(14) ?
N3 Mn1 N2 C11 . . . . 174.61(15) ?
N1 Mn1 N2 C11 . . . . -0.17(13) ?
O1 Mn1 N3 C13 . . . . -20.27(18) ?
O3 Mn1 N3 C13 . . . . -109.82(17) ?
N4 Mn1 N3 C13 . . . . 176.81(19) ?
N1 Mn1 N3 C13 . . . . 93.0(2) ?
N2 Mn1 N3 C13 . . . . 80.47(18) ?
O1 Mn1 N3 C24 . . . . 162.55(14) ?
O3 Mn1 N3 C24 . . . . 73.01(15) ?
N4 Mn1 N3 C24 . . . . -0.37(14) ?
N1 Mn1 N3 C24 . . . . -84.2(2) ?
N2 Mn1 N3 C24 . . . . -96.71(14) ?
O1 Mn1 N4 C22 . . . . 120.9(2) ?
O3 Mn1 N4 C22 . . . . 56.7(2) ?
N3 Mn1 N4 C22 . . . . 177.6(2) ?
N1 Mn1 N4 C22 . . . . -26.5(2) ?
N2 Mn1 N4 C22 . . . . -98.9(2) ?
O1 Mn1 N4 C23 . . . . -55.7(3) ?
O3 Mn1 N4 C23 . . . . -119.97(16) ?
N3 Mn1 N4 C23 . . . . 0.93(15) ?
N1 Mn1 N4 C23 . . . . 156.92(15) ?
N2 Mn1 N4 C23 . . . . 84.47(15) ?
C12 N1 C1 C2 . . . . -0.2(3) ?
Mn1 N1 C1 C2 . . . . 174.10(18) ?
N1 C1 C2 C3 . . . . -0.5(4) ?
C1 C2 C3 C4 . . . . 1.9(4) ?
C2 C3 C4 C12 . . . . -2.5(3) ?
C2 C3 C4 C5 . . . . 176.8(2) ?
C3 C4 C5 C6 . . . . -178.0(2) ?
C12 C4 C5 C6 . . . . 1.2(3) ?
C4 C5 C6 C7 . . . . -2.5(4) ?
C5 C6 C7 C8 . . . . -178.0(2) ?
C5 C6 C7 C11 . . . . 0.3(4) ?
C11 C7 C8 C9 . . . . -2.4(3) ?
C6 C7 C8 C9 . . . . 176.0(2) ?
C7 C8 C9 C10 . . . . 0.7(4) ?
C11 N2 C10 C9 . . . . -1.7(3) ?
Mn1 N2 C10 C9 . . . . 175.73(18) ?
C8 C9 C10 N2 . . . . 1.5(4) ?
C10 N2 C11 C7 . . . . -0.1(3) ?
Mn1 N2 C11 C7 . . . . -177.91(15) ?
C10 N2 C11 C12 . . . . -179.41(19) ?
Mn1 N2 C11 C12 . . . . 2.8(2) ?
C8 C7 C11 N2 . . . . 2.1(3) ?
C6 C7 C11 N2 . . . . -176.2(2) ?
C8 C7 C11 C12 . . . . -178.61(19) ?
C6 C7 C11 C12 . . . . 3.0(3) ?
C1 N1 C12 C4 . . . . -0.6(3) ?
Mn1 N1 C12 C4 . . . . -175.35(15) ?
C1 N1 C12 C11 . . . . 179.93(19) ?
Mn1 N1 C12 C11 . . . . 5.1(2) ?
C3 C4 C12 N1 . . . . 1.9(3) ?
C5 C4 C12 N1 . . . . -177.40(19) ?
C3 C4 C12 C11 . . . . -178.60(18) ?
C5 C4 C12 C11 . . . . 2.1(3) ?
N2 C11 C12 N1 . . . . -5.4(3) ?
C7 C11 C12 N1 . . . . 175.34(18) ?
N2 C11 C12 C4 . . . . 175.11(18) ?
C7 C11 C12 C4 . . . . -4.2(3) ?
C24 N3 C13 C14 . . . . 1.0(3) ?
Mn1 N3 C13 C14 . . . . -176.08(17) ?
N3 C13 C14 C15 . . . . -2.5(4) ?
C13 C14 C15 C16 . . . . 1.3(4) ?
C14 C15 C16 C24 . . . . 1.0(4) ?
C14 C15 C16 C17 . . . . -179.7(3) ?
C15 C16 C17 C18 . . . . -177.3(3) ?
C24 C16 C17 C18 . . . . 2.0(4) ?
C16 C17 C18 C19 . . . . -0.3(5) ?
C17 C18 C19 C23 . . . . -0.7(4) ?
C17 C18 C19 C20 . . . . 179.8(3) ?
C23 C19 C20 C21 . . . . -0.6(4) ?
C18 C19 C20 C21 . . . . 179.0(3) ?
C19 C20 C21 C22 . . . . 0.7(5) ?
C23 N4 C22 C21 . . . . -1.7(4) ?
Mn1 N4 C22 C21 . . . . -178.3(2) ?
C20 C21 C22 N4 . . . . 0.5(5) ?
C22 N4 C23 C19 . . . . 1.7(3) ?
Mn1 N4 C23 C19 . . . . 178.69(18) ?
C22 N4 C23 C24 . . . . -178.3(2) ?
Mn1 N4 C23 C24 . . . . -1.4(2) ?
C20 C19 C23 N4 . . . . -0.6(4) ?
C18 C19 C23 N4 . . . . 179.8(2) ?
C20 C19 C23 C24 . . . . 179.4(2) ?
C18 C19 C23 C24 . . . . -0.1(4) ?
C13 N3 C24 C16 . . . . 1.5(3) ?
Mn1 N3 C24 C16 . . . . 178.94(17) ?
C13 N3 C24 C23 . . . . -177.63(19) ?
Mn1 N3 C24 C23 . . . . -0.2(2) ?
C15 C16 C24 N3 . . . . -2.5(3) ?
C17 C16 C24 N3 . . . . 178.1(2) ?
C15 C16 C24 C23 . . . . 176.6(2) ?
C17 C16 C24 C23 . . . . -2.7(3) ?
N4 C23 C24 N3 . . . . 1.1(3) ?
C19 C23 C24 N3 . . . . -179.0(2) ?
N4 C23 C24 C16 . . . . -178.1(2) ?
C19 C23 C24 C16 . . . . 1.8(3) ?
Mn1 O1 C25 O2 . . . . 144.8(3) ?
Mn1 O1 C25 C26 . . . . -39.7(4) ?
O1 C25 C26 C31 . . . . -134.3(2) ?
O2 C25 C26 C31 . . . . 41.6(3) ?
O1 C25 C26 C27 . . . . 46.9(3) ?
O2 C25 C26 C27 . . . . -137.2(2) ?
C31 C26 C27 C28 . . . . -4.6(3) ?
C25 C26 C27 C28 . . . . 174.23(19) ?
C31 C26 C27 S1 . . . . 176.47(17) ?
C25 C26 C27 S1 . . . . -4.7(3) ?
O4 S1 C27 C28 . . . . -129.68(16) ?
O5 S1 C27 C28 . . . . -5.45(18) ?
O3 S1 C27 C28 . . . . 111.71(16) ?
O4 S1 C27 C26 . . . . 49.3(2) ?
O5 S1 C27 C26 . . . . 173.55(17) ?
O3 S1 C27 C26 . . . . -69.29(18) ?
C26 C27 C28 C29 . . . . 3.1(3) ?
S1 C27 C28 C29 . . . . -177.84(16) ?
C27 C28 C29 C30 . . . . 1.7(3) ?
C27 C28 C29 C32 . . . . -177.2(2) ?
C28 C29 C30 C31 . . . . -5.0(3) ?
C32 C29 C30 C31 . . . . 174.0(2) ?
C29 C30 C31 C26 . . . . 3.5(4) ?
C27 C26 C31 C30 . . . . 1.3(3) ?
C25 C26 C31 C30 . . . . -177.6(2) ?
C28 C29 C32 O6 . . . . -163.7(2) ?
C30 C29 C32 O6 . . . . 17.3(4) ?
C28 C29 C32 O7 . . . . 14.8(3) ?
C30 C29 C32 O7 . . . . -164.1(2) ?
